data_2221587
loop_
_publ_author_name
'Sutherland, Pamela A.'
'Harrison, William T. A.'

_publ_section_title
;
 Piperazinediium tetrachloridozincate(II)
;
_journal_coeditor_code BG2253
_journal_issue 5
_journal_name_full 'Acta Crystallographica Section E'
_journal_page_first m565
_journal_paper_doi 10.1107/S1600536809013981
_journal_volume 65
_journal_year 2009
_chemical_formula_iupac '(C4 H12 N2) [Zn Cl4]'
_chemical_formula_moiety 'C4 H12 N2 2+, Cl4 Zn 2-'
_chemical_formula_sum 'C4 H12 Cl4 N2 Zn'
_chemical_formula_weight 295.33
_chemical_name_systematic
;
Piperazinediium tetrachloridozincate(II)
;
_space_group_IT_number 19
_symmetry_cell_setting orthorhombic
_symmetry_space_group_name_Hall 'P 2ac 2ab'
_symmetry_space_group_name_H-M 'P 21 21 21'
_atom_sites_solution_hydrogens geom
_atom_sites_solution_primary direct
_atom_sites_solution_secondary difmap
_audit_creation_method SHELXL-97
_cell_angle_alpha 90.00
_cell_angle_beta 90.00
_cell_angle_gamma 90.00
_cell_formula_units_Z 4
_cell_length_a 8.2309(3)
_cell_length_b 11.0845(3)
_cell_length_c 11.8443(4)
_cell_measurement_reflns_used 8676
_cell_measurement_temperature 120(2)
_cell_measurement_theta_max 27.48
_cell_measurement_theta_min 2.91
_cell_volume 1080.62(6)
_computing_cell_refinement 'SCALEPACK (Otwinowski & Minor, 1997)'
_computing_data_collection 'COLLECT (Nonius, 1998)'
_computing_data_reduction
;
DENZO and SCALEPACK (Otwinowski & Minor, 1997), and SORTAV
(Blessing, 1995)
;
_computing_molecular_graphics 'ORTEP-3 (Farrugia, 1997)'
_computing_publication_material 'SHELXL97 (Sheldrick, 2008)'
_computing_structure_refinement 'SHELXL97 (Sheldrick, 2008)'
_computing_structure_solution 'SHELXS97 (Sheldrick, 2008)'
_diffrn_ambient_temperature 120(2)
_diffrn_measured_fraction_theta_full 0.996
_diffrn_measured_fraction_theta_max 0.996
_diffrn_measurement_device_type 'Nonius KappaCCD'
_diffrn_measurement_method '\w and \f'
_diffrn_radiation_monochromator graphite
_diffrn_radiation_source 'fine-focus sealed tube'
_diffrn_radiation_type MoK\a
_diffrn_radiation_wavelength 0.71073
_diffrn_reflns_av_R_equivalents 0.0584
_diffrn_reflns_av_sigmaI/netI 0.0519
_diffrn_reflns_limit_h_max 10
_diffrn_reflns_limit_h_min -9
_diffrn_reflns_limit_k_max 14
_diffrn_reflns_limit_k_min -12
_diffrn_reflns_limit_l_max 15
_diffrn_reflns_limit_l_min -15
_diffrn_reflns_number 8838
_diffrn_reflns_theta_full 27.49
_diffrn_reflns_theta_max 27.49
_diffrn_reflns_theta_min 3.01
_diffrn_standards_decay_% 0
_exptl_absorpt_coefficient_mu 3.207
_exptl_absorpt_correction_T_max 0.882
_exptl_absorpt_correction_T_min 0.681
_exptl_absorpt_correction_type multi-scan
_exptl_absorpt_process_details '(SADABS; Bruker, 2003)'
_exptl_crystal_colour colourless
_exptl_crystal_density_diffrn 1.815
_exptl_crystal_density_method 'not measured'
_exptl_crystal_description slab
_exptl_crystal_F_000 592
_exptl_crystal_size_max 0.13
_exptl_crystal_size_mid 0.09
_exptl_crystal_size_min 0.04
_refine_diff_density_max 0.921
_refine_diff_density_min -0.769
_refine_ls_abs_structure_details 'Flack (1983), 946 Friedel pairs'
_refine_ls_abs_structure_Flack 0.44(2)
_refine_ls_extinction_method none
_refine_ls_goodness_of_fit_ref 1.075
_refine_ls_hydrogen_treatment constr
_refine_ls_matrix_type full
_refine_ls_number_parameters 101
_refine_ls_number_reflns 2388
_refine_ls_number_restraints 0
_refine_ls_restrained_S_all 1.075
_refine_ls_R_factor_all 0.0480
_refine_ls_R_factor_gt 0.0424
_refine_ls_shift/su_max 0.000
_refine_ls_shift/su_mean 0.000
_refine_ls_structure_factor_coef Fsqd
_refine_ls_weighting_details 'calc w=1/[\s^2^(Fo^2^)+(0.0219P)^2^+3.2663P] where P=(Fo^2^+2Fc^2^)/3'
_refine_ls_weighting_scheme calc
_refine_ls_wR_factor_gt 0.0903
_refine_ls_wR_factor_ref 0.0937
_reflns_number_gt 2194
_reflns_number_total 2388
_reflns_threshold_expression I>2\s(I)
_cod_data_source_file bg2253.cif
_cod_data_source_block I
_cod_database_code 2221587
_cod_database_fobs_code 2221587

loop_
_symmetry_equiv_pos_as_xyz
'x, y, z'
'-x+1/2, -y, z+1/2'
'-x, y+1/2, -z+1/2'
'x+1/2, -y+1/2, -z'

loop_
_atom_site_type_symbol
_atom_site_label
_atom_site_fract_x
_atom_site_fract_y
_atom_site_fract_z
_atom_site_U_iso_or_equiv
_atom_site_adp_type
_atom_site_calc_flag
_atom_site_refinement_flags
_atom_site_occupancy
_atom_site_disorder_assembly
_atom_site_disorder_group
Zn Zn1 0.27149(6) 0.46334(5) 0.09228(5) 0.01746(15) Uani d . 1 . .
Cl Cl1 0.06341(13) 0.59864(10) 0.09534(11) 0.0192(2) Uani d . 1 . .
Cl Cl2 0.51483(13) 0.56726(10) 0.09893(11) 0.0193(2) Uani d . 1 . .
Cl Cl3 0.24980(15) 0.34993(10) -0.06487(9) 0.0212(3) Uani d . 1 . .
Cl Cl4 0.26367(15) 0.35675(9) 0.25519(9) 0.0182(3) Uani d . 1 . .
C C1 0.6765(6) 0.3608(4) 0.3437(5) 0.0211(11) Uani d . 1 . .
H H1A 0.6095 0.2999 0.3040 0.025 Uiso calc R 1 . .
H H1B 0.7022 0.3292 0.4198 0.025 Uiso calc R 1 . .
C C2 0.8319(6) 0.3817(4) 0.2790(4) 0.0189(10) Uani d . 1 . .
H H2A 0.8947 0.3057 0.2747 0.023 Uiso calc R 1 . .
H H2B 0.8062 0.4078 0.2010 0.023 Uiso calc R 1 . .
C C3 0.8383(6) 0.5925(5) 0.3449(4) 0.0196(10) Uani d . 1 . .
H H3A 0.8136 0.6227 0.2681 0.024 Uiso calc R 1 . .
H H3B 0.9052 0.6539 0.3839 0.024 Uiso calc R 1 . .
C C4 0.6815(6) 0.5734(4) 0.4092(5) 0.0189(9) Uani d . 1 . .
H H4A 0.7063 0.5505 0.4881 0.023 Uiso calc R 1 . .
H H4B 0.6185 0.6495 0.4106 0.023 Uiso calc R 1 . .
N N1 0.5828(5) 0.4761(4) 0.3544(4) 0.0180(9) Uani d . 1 . .
H H1 0.5509 0.5014 0.2839 0.022 Uiso calc R 1 . .
H H2 0.4907 0.4625 0.3966 0.022 Uiso calc R 1 . .
N N2 0.9310(5) 0.4768(4) 0.3369(4) 0.0189(9) Uani d . 1 . .
H H3 0.9583 0.4509 0.4082 0.023 Uiso calc R 1 . .
H H4 1.0256 0.4894 0.2972 0.023 Uiso calc R 1 . .

loop_
_atom_site_aniso_label
_atom_site_aniso_U_11
_atom_site_aniso_U_22
_atom_site_aniso_U_33
_atom_site_aniso_U_12
_atom_site_aniso_U_13
_atom_site_aniso_U_23
Zn1 0.0130(3) 0.0212(3) 0.0182(3) -0.0007(2) -0.0003(3) -0.0015(2)
Cl1 0.0164(5) 0.0221(5) 0.0191(5) 0.0024(4) -0.0007(5) -0.0019(5)
Cl2 0.0142(5) 0.0253(5) 0.0183(5) -0.0030(4) 0.0008(5) 0.0002(5)
Cl3 0.0181(6) 0.0240(6) 0.0214(6) -0.0006(5) -0.0002(5) -0.0045(4)
Cl4 0.0151(6) 0.0188(5) 0.0205(5) -0.0014(5) -0.0001(5) -0.0003(4)
C1 0.016(3) 0.017(2) 0.030(3) -0.001(2) 0.002(2) 0.000(2)
C2 0.019(2) 0.019(2) 0.019(2) 0.0003(19) -0.001(2) -0.002(2)
C3 0.013(2) 0.021(2) 0.024(3) 0.001(2) 0.000(2) 0.001(2)
C4 0.013(2) 0.023(2) 0.021(2) -0.0004(17) 0.002(2) -0.002(2)
N1 0.0091(19) 0.025(2) 0.020(2) -0.0019(18) 0.0000(16) 0.0001(18)
N2 0.013(2) 0.024(2) 0.020(2) 0.0030(19) 0.0031(17) -0.0008(18)

loop_
_atom_type_symbol
_atom_type_description
_atom_type_scat_dispersion_real
_atom_type_scat_dispersion_imag
_atom_type_scat_source
C C 0.0033 0.0016 'International Tables Vol C Tables 4.2.6.8 and 6.1.1.4'
H H 0.0000 0.0000 'International Tables Vol C Tables 4.2.6.8 and 6.1.1.4'
N N 0.0061 0.0033 'International Tables Vol C Tables 4.2.6.8 and 6.1.1.4'
Cl Cl 0.1484 0.1585 'International Tables Vol C Tables 4.2.6.8 and 6.1.1.4'
Zn Zn 0.2839 1.4301 'International Tables Vol C Tables 4.2.6.8 and 6.1.1.4'

loop_
_geom_angle_atom_site_label_1
_geom_angle_atom_site_label_2
_geom_angle_atom_site_label_3
_geom_angle_site_symmetry_1
_geom_angle_site_symmetry_3
_geom_angle
_geom_angle_publ_flag
Cl3 Zn1 Cl4 . . 114.25(4) ?
Cl3 Zn1 Cl1 . . 108.73(5) ?
Cl4 Zn1 Cl1 . . 107.99(5) ?
Cl3 Zn1 Cl2 . . 112.01(5) ?
Cl4 Zn1 Cl2 . . 104.82(5) ?
Cl1 Zn1 Cl2 . . 108.84(5) ?
N1 C1 C2 . . 110.4(4) ?
N1 C1 H1A . . 109.6 ?
C2 C1 H1A . . 109.6 ?
N1 C1 H1B . . 109.6 ?
C2 C1 H1B . . 109.6 ?
H1A C1 H1B . . 108.1 ?
N2 C2 C1 . . 109.7(4) ?
N2 C2 H2A . . 109.7 ?
C1 C2 H2A . . 109.7 ?
N2 C2 H2B . . 109.7 ?
C1 C2 H2B . . 109.7 ?
H2A C2 H2B . . 108.2 ?
N2 C3 C4 . . 110.3(4) ?
N2 C3 H3A . . 109.6 ?
C4 C3 H3A . . 109.6 ?
N2 C3 H3B . . 109.6 ?
C4 C3 H3B . . 109.6 ?
H3A C3 H3B . . 108.1 ?
N1 C4 C3 . . 110.2(4) ?
N1 C4 H4A . . 109.6 ?
C3 C4 H4A . . 109.6 ?
N1 C4 H4B . . 109.6 ?
C3 C4 H4B . . 109.6 ?
H4A C4 H4B . . 108.1 ?
C4 N1 C1 . . 111.8(4) ?
C4 N1 H1 . . 109.2 ?
C1 N1 H1 . . 109.2 ?
C4 N1 H2 . . 109.2 ?
C1 N1 H2 . . 109.2 ?
H1 N1 H2 . . 107.9 ?
C3 N2 C2 . . 110.8(4) ?
C3 N2 H3 . . 109.5 ?
C2 N2 H3 . . 109.5 ?
C3 N2 H4 . . 109.5 ?
C2 N2 H4 . . 109.5 ?
H3 N2 H4 . . 108.1 ?

loop_
_geom_bond_atom_site_label_1
_geom_bond_atom_site_label_2
_geom_bond_site_symmetry_2
_geom_bond_distance
_geom_bond_publ_flag
Zn1 Cl1 . 2.2768(12) y
Zn1 Cl2 . 2.3119(12) y
Zn1 Cl3 . 2.2532(12) y
Zn1 Cl4 . 2.2634(12) y
C1 N1 . 1.499(7) ?
C1 C2 . 1.510(7) ?
C1 H1A . 0.9900 ?
C1 H1B . 0.9900 ?
C2 N2 . 1.498(6) ?
C2 H2A . 0.9900 ?
C2 H2B . 0.9900 ?
C3 N2 . 1.496(6) ?
C3 C4 . 1.513(7) ?
C3 H3A . 0.9900 ?
C3 H3B . 0.9900 ?
C4 N1 . 1.498(6) ?
C4 H4A . 0.9900 ?
C4 H4B . 0.9900 ?
N1 H1 . 0.9200 ?
N1 H2 . 0.9200 ?
N2 H3 . 0.9200 ?
N2 H4 . 0.9200 ?

loop_
_geom_hbond_atom_site_label_D
_geom_hbond_atom_site_label_H
_geom_hbond_atom_site_label_A
_geom_hbond_site_symmetry_A
_geom_hbond_distance_DH
_geom_hbond_distance_HA
_geom_hbond_distance_DA
_geom_hbond_angle_DHA
N1 H1 Cl2 . 0.92 2.33 3.239(5) 171
N1 H2 Cl4 . 0.92 2.77 3.168(4) 107
N1 H2 Cl1 2_565 0.92 2.49 3.206(4) 135
N2 H3 Cl2 2_665 0.92 2.28 3.174(4) 164
N2 H4 Cl4 1_655 0.92 2.50 3.194(5) 133
N2 H4 Cl1 1_655 0.92 2.70 3.346(4) 128

loop_
_geom_torsion_atom_site_label_1
_geom_torsion_atom_site_label_2
_geom_torsion_atom_site_label_3
_geom_torsion_atom_site_label_4
_geom_torsion_site_symmetry_1
_geom_torsion_site_symmetry_2
_geom_torsion_site_symmetry_3
_geom_torsion_site_symmetry_4
_geom_torsion
_geom_torsion_publ_flag
N1 C1 C2 N2 . . . . 57.4(5) ?
N2 C3 C4 N1 . . . . -56.4(5) ?
C3 C4 N1 C1 . . . . 55.8(5) ?
C2 C1 N1 C4 . . . . -56.6(5) ?
C4 C3 N2 C2 . . . . 58.8(5) ?
C1 C2 N2 C3 . . . . -59.1(5) ?
